data_4331793
loop_
_publ_author_name
'Yang, Jin'
'Yue, Qi'
'Li, Guo-Dong'
'Cao, Jun-Jun'
'Li, Guang-Hua'
'Chen, Jie-Sheng'

_publ_section_title
;
 Structures, Photoluminescence, Up-Conversion, and Magnetism of 2D and 3D
 Rare-Earth Coordination Polymers with Multicarboxylate Linkages
;
_journal_issue 7
_journal_name_full 'Inorganic Chemistry'
_journal_page_first 2857
_journal_page_last 2865
_journal_paper_doi 10.1021/ic051557o
_journal_volume 45
_journal_year 2006
_chemical_formula_sum 'C4.5 H2.5 Eu0.5 O3.5'
_chemical_formula_weight 188.55
_chemical_melting_point ?
_chemical_name_systematic
;
 ?
;
_space_group_IT_number 95
_symmetry_cell_setting Teternal
_symmetry_space_group_name_Hall 'P 4cw 2c'
_symmetry_space_group_name_H-M 'P 43 2 2'
_atom_sites_solution_hydrogens geom
_atom_sites_solution_primary direct
_atom_sites_solution_secondary difmap
_audit_creation_method SHELXL-97
_cell_angle_alpha 90.00
_cell_angle_beta 90.00
_cell_angle_gamma 90.00
_cell_formula_units_Z 8
_cell_length_a 10.3627(15)
_cell_length_b 10.3627(15)
_cell_length_c 14.332(3)
_cell_measurement_temperature 293(2)
_cell_volume 1539.0(5)
_computing_cell_refinement Process-auto
_computing_data_collection Process-auto
_computing_data_reduction Process-auto
_computing_structure_refinement 'SHELXL-97 (Sheldrick, 1997)'
_computing_structure_solution 'SHELXS-97 (Sheldrick, 1990)'
_diffrn_ambient_temperature 293(2)
_diffrn_detector_area_resol_mean 10
_diffrn_measured_fraction_theta_full 0.988
_diffrn_measured_fraction_theta_max 0.991
_diffrn_measurement_device_type 'Rigaku RAXIS-RAPID'
_diffrn_measurement_method omega-scan
_diffrn_radiation_monochromator graphite
_diffrn_radiation_source 'fine-focus sealed tube'
_diffrn_radiation_type MoK\a
_diffrn_radiation_wavelength 0.71073
_diffrn_reflns_av_R_equivalents 0.064
_diffrn_reflns_av_sigmaI/netI 0.0850
_diffrn_reflns_limit_h_max 13
_diffrn_reflns_limit_h_min 0
_diffrn_reflns_limit_k_max 9
_diffrn_reflns_limit_k_min 0
_diffrn_reflns_limit_l_max 18
_diffrn_reflns_limit_l_min 0
_diffrn_reflns_number 1073
_diffrn_reflns_theta_full 25.00
_diffrn_reflns_theta_max 27.47
_diffrn_reflns_theta_min 3.93
_diffrn_standards_decay_% none
_diffrn_standards_interval_count none
_diffrn_standards_interval_time none
_diffrn_standards_number none
_exptl_absorpt_coefficient_mu 4.089
_exptl_crystal_colour colorless
_exptl_crystal_density_diffrn 1.627
_exptl_crystal_density_meas ?
_exptl_crystal_density_method 'not measured'
_exptl_crystal_description block
_exptl_crystal_F_000 712
_exptl_crystal_size_max 0.44
_exptl_crystal_size_mid 0.36
_exptl_crystal_size_min 0.27
_refine_diff_density_max 0.929
_refine_diff_density_min -0.928
_refine_diff_density_rms 0.150
_refine_ls_abs_structure_details 'Flack H D (1983), Acta Cryst. A39, 876-881'
_refine_ls_abs_structure_Flack 0.50(8)
_refine_ls_extinction_method none
_refine_ls_goodness_of_fit_ref 0.953
_refine_ls_hydrogen_treatment mixed
_refine_ls_matrix_type full
_refine_ls_number_parameters 80
_refine_ls_number_reflns 1073
_refine_ls_number_restraints 0
_refine_ls_restrained_S_all 0.953
_refine_ls_R_factor_all 0.0517
_refine_ls_R_factor_gt 0.0404
_refine_ls_shift/su_max 0.000
_refine_ls_shift/su_mean 0.000
_refine_ls_structure_factor_coef Fsqd
_refine_ls_weighting_details 'calc w=1/[\s^2^(Fo^2^)+(0.0359P)^2^+0.0000P] where P=(Fo^2^+2Fc^2^)/3'
_refine_ls_weighting_scheme calc
_refine_ls_wR_factor_gt 0.0904
_refine_ls_wR_factor_ref 0.0926
_reflns_number_gt 836
_reflns_number_total 1073
_reflns_threshold_expression >2sigma(I)
_cod_data_source_file ic051557osup4.cif
_cod_data_source_block 4
_cod_depositor_comments
;
The following automatic conversions were performed:

'_chemical_melting_point' value 'not measured' was changed to '?' -
the value is undefined or not given.

Automatic conversion script
Id: cif_fix_values 1891 2012-01-12 08:04:46Z andrius 

The following automatic conversions were performed:

'_exptl_crystal_density_meas' value 'none' was changed to '?' - the
value is perceived as not measured.

Automatic conversion script
Id: cif_fix_values 3008 2015-01-20 13:52:24Z robertas 
;
_cod_original_cell_volume 1539.1(4)
_cod_original_sg_symbol_H-M P4322
_cod_original_formula_sum 'C4.50 H2.50 Eu0.50 O3.50'
_cod_database_code 4331793

loop_
_symmetry_equiv_pos_as_xyz
'x, y, z'
'-x, -y, z+1/2'
'x, -y, -z+1/2'
'-x, y, -z'
'-y, -x, -z+3/4'
'y, x, -z+1/4'
'y, -x, z+1/4'
'-y, x, z+3/4'

loop_
_atom_site_label
_atom_site_type_symbol
_atom_site_fract_x
_atom_site_fract_y
_atom_site_fract_z
_atom_site_U_iso_or_equiv
_atom_site_adp_type
_atom_site_occupancy
_atom_site_symmetry_multiplicity
_atom_site_calc_flag
_atom_site_refinement_flags
C1 C 0.8069(13) 0.0784(11) 0.5853(7) 0.047(3) Uani 1 1 d .
C2 C 0.7339(9) 0.0409(11) 0.6718(6) 0.036(3) Uani 1 1 d .
C3 C 0.5993(9) 0.0370(10) 0.6716(6) 0.040(3) Uani 1 1 d .
H3 H 0.5547 0.0597 0.6178 0.048 Uiso 1 1 calc R
C4 C 0.5313(13) 0.0000 0.7500 0.038(4) Uani 1 2 d S
C5 C 0.3849(13) 0.0000 0.7500 0.041(4) Uani 1 2 d S
C6 C 0.7985(16) 0.0000 0.7500 0.041(4) Uani 1 2 d S
H6 H 0.8882 0.0000 0.7500 0.049 Uiso 1 2 calc SR
O1 O 0.7466(10) 0.0822(10) 0.5107(5) 0.101(4) Uani 1 1 d .
O2 O 0.9220(8) 0.0994(8) 0.5914(6) 0.075(3) Uani 1 1 d .
O3 O 0.3316(7) 0.0655(9) 0.6911(5) 0.066(3) Uani 1 1 d .
OW1 O 0.6897(11) 0.3103(11) 0.3750 0.218(13) Uani 1 2 d S
Eu1 Eu 0.85821(5) 0.14179(5) 0.3750 0.0336(2) Uani 1 2 d S

loop_
_atom_site_aniso_label
_atom_site_aniso_U_11
_atom_site_aniso_U_22
_atom_site_aniso_U_33
_atom_site_aniso_U_23
_atom_site_aniso_U_13
_atom_site_aniso_U_12
C1 0.058(8) 0.045(7) 0.039(5) 0.011(5) 0.005(6) -0.003(6)
C2 0.023(5) 0.059(8) 0.025(4) 0.018(5) 0.007(4) 0.003(5)
C3 0.031(6) 0.064(8) 0.025(4) 0.004(5) -0.004(4) 0.003(5)
C4 0.027(8) 0.051(10) 0.034(7) 0.018(7) 0.000 0.000
C5 0.025(9) 0.048(10) 0.052(8) 0.005(8) 0.000 0.000
C6 0.031(8) 0.055(11) 0.038(7) -0.002(8) 0.000 0.000
O1 0.125(9) 0.157(10) 0.023(3) 0.032(5) 0.003(5) -0.034(9)
O2 0.037(5) 0.090(7) 0.100(6) 0.045(5) 0.033(5) -0.002(5)
O3 0.031(5) 0.104(7) 0.063(5) 0.037(5) -0.015(4) 0.003(4)
OW1 0.084(7) 0.084(7) 0.49(4) -0.102(15) -0.102(15) 0.018(9)
Eu1 0.0354(3) 0.0354(3) 0.0299(3) 0.0007(3) 0.0007(3) -0.0084(3)

loop_
_atom_type_symbol
_atom_type_description
_atom_type_scat_dispersion_real
_atom_type_scat_dispersion_imag
_atom_type_scat_source
C C 0.0033 0.0016 'International Tables Vol C Tables 4.2.6.8 and 6.1.1.4'
H H 0.0000 0.0000 'International Tables Vol C Tables 4.2.6.8 and 6.1.1.4'
O O 0.0106 0.0060 'International Tables Vol C Tables 4.2.6.8 and 6.1.1.4'
Eu Eu -0.1578 3.6682 'International Tables Vol C Tables 4.2.6.8 and 6.1.1.4'

loop_
_geom_angle_atom_site_label_1
_geom_angle_atom_site_label_2
_geom_angle_atom_site_label_3
_geom_angle
_geom_angle_site_symmetry_1
_geom_angle_site_symmetry_3
O2 C1 O1 123.4(11) . .
O2 C1 C2 118.7(10) . .
O1 C1 C2 117.8(11) . .
O2 C1 Eu1 82.3(7) . .
O1 C1 Eu1 41.2(6) . .
C2 C1 Eu1 159.0(8) . .
C6 C2 C3 118.7(10) . .
C6 C2 C1 120.5(10) . .
C3 C2 C1 120.6(9) . .
C4 C3 C2 121.1(9) . .
C4 C3 H3 119.4 . .
C2 C3 H3 119.4 . .
C3 C4 C3 118.6(13) 3_556 .
C3 C4 C5 120.7(6) 3_556 .
C3 C4 C5 120.7(6) . .
O3 C5 O3 125.9(14) . 3_556
O3 C5 C4 117.0(7) . .
O3 C5 C4 117.0(7) 3_556 .
C2 C6 C2 121.6(14) . 3_556
C2 C6 H6 119.2 . .
C2 C6 H6 119.2 3_556 .
C1 O1 Eu1 118.4(8) . .
C1 O2 Eu1 172.4(8) . 4_756
C5 O3 Eu1 149.1(8) . 4_656
O3 Eu1 O3 138.0(4) 8_654 4_656
O3 Eu1 O1 93.0(3) 8_654 .
O3 Eu1 O1 80.3(3) 4_656 .
O3 Eu1 O1 80.3(3) 8_654 5_665
O3 Eu1 O1 93.0(3) 4_656 5_665
O1 Eu1 O1 161.3(5) . 5_665
O3 Eu1 O2 75.3(3) 8_654 4_756
O3 Eu1 O2 146.5(3) 4_656 4_756
O1 Eu1 O2 104.9(3) . 4_756
O1 Eu1 O2 90.4(3) 5_665 4_756
O3 Eu1 O2 146.5(3) 8_654 8_644
O3 Eu1 O2 75.3(3) 4_656 8_644
O1 Eu1 O2 90.4(3) . 8_644
O1 Eu1 O2 104.9(3) 5_665 8_644
O2 Eu1 O2 71.6(4) 4_756 8_644
O3 Eu1 OW1 69.0(2) 8_654 .
O3 Eu1 OW1 69.0(2) 4_656 .
O1 Eu1 OW1 80.7(3) . .
O1 Eu1 OW1 80.7(3) 5_665 .
O2 Eu1 OW1 144.19(19) 4_756 .
O2 Eu1 OW1 144.19(19) 8_644 .
O3 Eu1 C1 100.2(3) 8_654 5_665
O3 Eu1 C1 81.0(3) 4_656 5_665
O1 Eu1 C1 161.2(3) . 5_665
O1 Eu1 C1 20.4(3) 5_665 5_665
O2 Eu1 C1 91.5(3) 4_756 5_665
O2 Eu1 C1 85.9(3) 8_644 5_665
OW1 Eu1 C1 91.6(2) . 5_665
O3 Eu1 C1 81.0(3) 8_654 .
O3 Eu1 C1 100.2(3) 4_656 .
O1 Eu1 C1 20.4(3) . .
O1 Eu1 C1 161.2(3) 5_665 .
O2 Eu1 C1 85.9(3) 4_756 .
O2 Eu1 C1 91.5(3) 8_644 .
OW1 Eu1 C1 91.6(2) . .
C1 Eu1 C1 176.8(5) 5_665 .

loop_
_geom_bond_atom_site_label_1
_geom_bond_atom_site_label_2
_geom_bond_distance
_geom_bond_site_symmetry_2
C1 O2 1.215(13) .
C1 O1 1.239(13) .
C1 C2 1.504(12) .
C1 Eu1 3.130(10) .
C2 C6 1.373(11) .
C2 C3 1.395(13) .
C3 C4 1.381(11) .
C3 H3 0.9300 .
C4 C3 1.381(11) 3_556
C4 C5 1.517(19) .
C5 O3 1.216(9) .
C5 O3 1.216(9) 3_556
C6 C2 1.373(11) 3_556
C6 H6 0.9300 .
O1 Eu1 2.345(7) .
O2 Eu1 2.369(9) 4_756
O3 Eu1 2.321(7) 4_656
OW1 Eu1 2.469(16) .
Eu1 O3 2.321(7) 8_654
Eu1 O3 2.321(7) 4_656
Eu1 O1 2.345(7) 5_665
Eu1 O2 2.369(9) 4_756
Eu1 O2 2.369(9) 8_644
Eu1 C1 3.130(10) 5_665
